data_7712953
loop_
_publ_author_name
'Mi\<cov\'a, Romana'
'Rajn\'ak, Cyril'
'Titis, Jan'
'Bie\'nko, Alina'
'Moncol, Jan'
'Samolova, Erika'
'Boca, Roman'

_publ_section_title
;
 Easy-axis magnetic anisotropy in tetragonally elongated cobalt(II)
 complexes beyond the spin-Hamiltonian formalism
;
_journal_name_full 'Dalton Transactions'
_journal_paper_doi 10.1039/D3DT00990D
_journal_year 2023
_chemical_formula_moiety 'C34 H22 Cl2 Co F12 N2 O4'
_chemical_formula_sum 'C34 H22 Cl2 Co F12 N2 O4'
_chemical_formula_weight 880.384
_space_group_crystal_system monoclinic
_space_group_IT_number 14
_space_group_name_Hall '-P 2yn'
_space_group_name_H-M_alt 'P 1 21/n 1'
_symmetry_Int_Tables_number 14
_atom_sites_solution_primary dual
_audit_creation_date 2022-12-03
_audit_creation_method
;
Olex2 1.5
(compiled 2022.04.07 svn.rca3783a0 for OlexSys, GUI svn.r6498)
;
_audit_update_record
;
2023-01-15 deposited with the CCDC.	2023-05-04 downloaded from the CCDC.
;
_cell_angle_alpha 90
_cell_angle_beta 107.966(3)
_cell_angle_gamma 90
_cell_formula_units_Z 2
_cell_length_a 9.1173(9)
_cell_length_b 14.4277(13)
_cell_length_c 14.3485(14)
_cell_measurement_reflns_used 9900
_cell_measurement_temperature 100.0
_cell_measurement_theta_max 26.75
_cell_measurement_theta_min 2.73
_cell_volume 1795.4(3)
_computing_cell_refinement 'SAINT V8.40A (Bruker, 2019)'
_computing_data_collection 'APEX2 v2013.6-2 (Bruker, 2013)'
_computing_data_reduction 'SAINT V8.40A (Bruker, 2019)'
_computing_molecular_graphics 'Olex2 1.5 (Dolomanov et al., 2009)'
_computing_publication_material 'Olex2 1.5 (Dolomanov et al., 2009)'
_computing_structure_refinement 'olex2.refine 1.5 (Bourhis et al., 2015)'
_computing_structure_solution 'SHELXT  (Sheldrick, 2015)'
_diffrn_ambient_temperature 100.00
_diffrn_detector_area_resol_mean 7.9
_diffrn_detector_type 'CCD Area Detector'
_diffrn_measured_fraction_theta_full 1.0000
_diffrn_measured_fraction_theta_max 0.9131
_diffrn_measurement_device 'Kappa Four-Circle Diffractometer'
_diffrn_measurement_device_type 'Bruker APEX-II Ultra CCD'
_diffrn_measurement_method '\f and \w scans'
_diffrn_radiation_type 'Mo K\a'
_diffrn_radiation_wavelength 0.71073
_diffrn_reflns_av_R_equivalents 0.0337
_diffrn_reflns_av_unetI/netI 0.0284
_diffrn_reflns_Laue_measured_fraction_full 1.0000
_diffrn_reflns_Laue_measured_fraction_max 0.9131
_diffrn_reflns_limit_h_max 13
_diffrn_reflns_limit_h_min -12
_diffrn_reflns_limit_k_max 20
_diffrn_reflns_limit_k_min -19
_diffrn_reflns_limit_l_max 19
_diffrn_reflns_limit_l_min -20
_diffrn_reflns_number 24070
_diffrn_reflns_point_group_measured_fraction_full 1.0000
_diffrn_reflns_point_group_measured_fraction_max 0.9131
_diffrn_reflns_theta_full 25.2417
_diffrn_reflns_theta_max 30.60
_diffrn_reflns_theta_min 2.05
_exptl_absorpt_coefficient_mu 0.731
_exptl_absorpt_correction_T_max 0.6466
_exptl_absorpt_correction_T_min 0.5890
_exptl_absorpt_correction_type multi-scan
_exptl_absorpt_process_details
;
SADABS-2016/2 (Bruker,2016/2) was used for absorption correction.
wR2(int) was 0.0563 before and 0.0408 after correction.
The Ratio of minimum to maximum transmission is 0.9109.
The \l/2 correction factor is Not present.
;
_exptl_crystal_colour orange
_exptl_crystal_colour_primary orange
_exptl_crystal_density_diffrn 1.629
_exptl_crystal_description block
_exptl_crystal_F_000 884.129
_exptl_crystal_size_max 0.21
_exptl_crystal_size_mid 0.2
_exptl_crystal_size_min 0.18
_refine_diff_density_max 0.7641
_refine_diff_density_min -0.5369
_refine_diff_density_rms 0.0765
_refine_ls_d_res_high 0.6982
_refine_ls_d_res_low 9.9151
_refine_ls_goodness_of_fit_ref 1.0508
_refine_ls_hydrogen_treatment constr
_refine_ls_matrix_type full
_refine_ls_number_constraints 21
_refine_ls_number_parameters 309
_refine_ls_number_reflns 5045
_refine_ls_number_restraints 48
_refine_ls_restrained_S_all 1.0456
_refine_ls_R_factor_all 0.0408
_refine_ls_R_factor_gt 0.0302
_refine_ls_shift/su_max -0.0008
_refine_ls_shift/su_mean 0.0001
_refine_ls_structure_factor_coef Fsqd
_refine_ls_weighting_details 'w=1/[\s^2^(Fo^2^)+(0.0115P)^2^+1.0388P] where P=(Fo^2^+2Fc^2^)/3'
_refine_ls_weighting_scheme calc
_refine_ls_wR_factor_gt 0.0566
_refine_ls_wR_factor_ref 0.0611
_reflns_Friedel_coverage 0.0
_reflns_limit_h_max 9
_reflns_limit_h_min -13
_reflns_limit_k_max 20
_reflns_limit_k_min 0
_reflns_limit_l_max 20
_reflns_limit_l_min -8
_reflns_number_gt 4230
_reflns_number_total 5045
_reflns_threshold_expression I>=2u(I)
_cod_data_source_file d3dt00990d2.cif
_cod_data_source_block 2
_cod_original_sg_symbol_Hall '-P 2ybc (x-z,y,z)'
_cod_database_code 7712953
_olex2_refinement_description
;
1. Restrained distances
 C8-H8
 1.083 with sigma of 0.02
 C15-H15
 1.083 with sigma of 0.02
 C11-H11
 1.083 with sigma of 0.02
 C6-H6a = C6-H6b
 1.092 with sigma of 0.02
 C1-H1
 1.083 with sigma of 0.02
 C9-H9
 1.083 with sigma of 0.02
 C2-H2
 1.083 with sigma of 0.02
 C12-H12
 1.083 with sigma of 0.02
 C4-H4
 1.083 with sigma of 0.02
 C5-H5
 1.083 with sigma of 0.02
 C13-F1 \\sim C13-F2 \\sim C13-F3 \\sim C13A-F1A \\sim C13A-F2A \\sim C13A-F3A
\\sim C17-F4 \\sim C17-F5 ~
 C17-F6 \\sim C17A-F4A \\sim C17A-F5A \\sim C17A-F6A
 with sigma of 0.02
 C14-C13 \\sim C14-C13A \\sim C16-C17 \\sim C16-C17A
 with sigma of 0.01
2. Uiso/Uaniso restraints and constraints
Uanis(C17) = Uanis(C17A)
Uanis(C13) = Uanis(C13A)
Uanis(F1) = Uanis(F1A)
Uanis(F2) = Uanis(F2A)
Uanis(F3) = Uanis(F3A)
Uanis(F4) = Uanis(F6A)
Uanis(F5A) = Uanis(F6)
Uanis(F4A) = Uanis(F5)
3. Rigid body (RIGU) restrains
 C17, F5, F6, F4, C13, F3, F2, F1, C17A, F5A, F6A, F4A, C13A, F2A, F3A, F1A
 with sigma for 1-2 distances of 0.004 and sigma for 1-3 distances of 0.004
4. Others
 Sof(C17A)=Sof(F5A)=Sof(F6A)=Sof(F4A)=1-FVAR(1)
 Sof(C17)=Sof(F5)=Sof(F6)=Sof(F4)=FVAR(1)
 Sof(C13A)=Sof(F2A)=Sof(F3A)=Sof(F1A)=1-FVAR(2)
 Sof(C13)=Sof(F3)=Sof(F2)=Sof(F1)=FVAR(2)
;
_olex2_submission_special_instructions 'No special instructions were received'

loop_
_space_group_symop_id
_space_group_symop_operation_xyz
1 x,y,z
2 -x+1/2,y+1/2,-z+1/2
3 -x,-y,-z
4 x-1/2,-y-1/2,z-1/2

loop_
_atom_site_label
_atom_site_type_symbol
_atom_site_fract_x
_atom_site_fract_y
_atom_site_fract_z
_atom_site_U_iso_or_equiv
_atom_site_adp_type
_atom_site_occupancy
_atom_site_site_symmetry_order
_atom_site_refinement_flags_posn
_atom_site_refinement_flags_adp
_atom_site_refinement_flags_occupancy
_atom_site_disorder_group
Co1 Co 1.0 0.5 0.5 0.01152(6) Uani 1.000000 2 S T P .
Cl1 Cl 0.85310(5) 1.20149(3) 0.36259(3) 0.03622(10) Uani 1.000000 1 . . . .
O1 O 0.89774(10) 0.43424(6) 0.59157(6) 0.01471(17) Uani 1.000000 1 . . . .
O2 O 0.81969(10) 0.45716(6) 0.38164(6) 0.01605(18) Uani 1.000000 1 . . . .
N1 N 0.87029(12) 0.62239(7) 0.50450(7) 0.0140(2) Uani 1.000000 1 . . . .
C3 C 0.69094(14) 0.78076(8) 0.50357(9) 0.0157(2) Uani 1.000000 1 . . . .
C14 C 0.76242(15) 0.40483(9) 0.56494(9) 0.0175(2) Uani 1.000000 1 D . . .
C2 C 0.74177(15) 0.72421(9) 0.58605(9) 0.0177(2) Uani 1.000000 1 D . . .
H2 H 0.7138(16) 0.7392(10) 0.6517(9) 0.0212(3) Uiso 1.000000 1 D . . .
C10 C 0.77400(15) 1.10554(9) 0.40240(10) 0.0202(3) Uani 1.000000 1 . . . .
C4 C 0.73465(16) 0.75607(9) 0.42208(9) 0.0194(3) Uani 1.000000 1 D . . .
H4 H 0.7004(17) 0.7987(10) 0.3569(9) 0.0233(3) Uiso 1.000000 1 D . . .
C1 C 0.83067(15) 0.64662(9) 0.58360(9) 0.0166(2) Uani 1.000000 1 D . . .
H1 H 0.8691(16) 0.6009(9) 0.6459(9) 0.0199(3) Uiso 1.000000 1 D . . .
C7 C 0.65154(14) 0.95039(8) 0.46670(9) 0.0163(2) Uani 1.000000 1 . . . .
C12 C 0.58938(15) 0.98246(9) 0.37107(9) 0.0189(3) Uani 1.000000 1 D . . .
H12 H 0.4917(15) 0.9470(10) 0.3215(10) 0.0227(3) Uiso 1.000000 1 D . . .
C16 C 0.69523(15) 0.42775(10) 0.38741(9) 0.0199(3) Uani 1.000000 1 D . . .
C5 C 0.82262(15) 0.67732(9) 0.42522(9) 0.0179(3) Uani 1.000000 1 D . . .
H5 H 0.8579(16) 0.6576(10) 0.3627(9) 0.0215(3) Uiso 1.000000 1 D . . .
C6 C 0.59023(16) 0.86430(9) 0.50171(11) 0.0217(3) Uani 1.000000 1 D . . .
H6a H 0.4727(15) 0.8496(11) 0.4538(10) 0.0260(3) Uiso 1.000000 1 D . . .
H6b H 0.5777(17) 0.8750(10) 0.5737(9) 0.0260(3) Uiso 1.000000 1 D . . .
C11 C 0.64987(15) 1.05997(10) 0.33800(9) 0.0204(3) Uani 1.000000 1 D . . .
H11 H 0.5988(17) 1.0840(10) 0.2635(9) 0.0245(3) Uiso 1.000000 1 D . . .
C9 C 0.83768(17) 1.07550(10) 0.49821(10) 0.0262(3) Uani 1.000000 1 D . . .
H9 H 0.9348(16) 1.1124(11) 0.5457(11) 0.0315(4) Uiso 1.000000 1 D . . .
C8 C 0.77569(16) 0.99796(10) 0.52974(10) 0.0240(3) Uani 1.000000 1 D . . .
H8 H 0.8246(17) 0.9734(10) 0.6031(9) 0.0288(3) Uiso 1.000000 1 D . . .
C15 C 0.65589(16) 0.40228(11) 0.47091(10) 0.0263(3) Uani 1.000000 1 D . . .
H15 H 0.5427(15) 0.3777(11) 0.4632(11) 0.0316(4) Uiso 1.000000 1 D . . .
C17 C 0.5692(2) 0.42408(15) 0.28580(13) 0.0220(4) Uani 0.8192(16) 1 D U . 1
F5 F 0.6099(2) 0.36345(13) 0.22917(12) 0.0627(6) Uani 0.8192(16) 1 D U . 1
F6 F 0.55376(13) 0.50501(9) 0.24065(8) 0.0433(3) Uani 0.8192(16) 1 D U . 1
F4 F 0.43071(16) 0.40261(12) 0.29077(11) 0.0424(4) Uani 0.8192(16) 1 D U . 1
C13 C 0.7030(4) 0.3655(3) 0.6464(3) 0.0242(7) Uani 0.727(4) 1 D U . 1
F3 F 0.7671(8) 0.4076(3) 0.7329(3) 0.0292(7) Uani 0.727(4) 1 D U . 1
F2 F 0.5512(2) 0.3717(2) 0.62806(13) 0.0448(6) Uani 0.727(4) 1 D U . 1
F1 F 0.7431(4) 0.27683(13) 0.66005(18) 0.0562(7) Uani 0.727(4) 1 D U . 1
C17A C 0.5736(10) 0.3849(6) 0.2965(6) 0.0220(4) Uani 0.1808(16) 1 D U . 2
F5A F 0.5274(6) 0.3003(4) 0.2923(4) 0.0433(3) Uani 0.1808(16) 1 D U . 2
F6A F 0.6099(9) 0.4006(6) 0.2195(6) 0.0424(4) Uani 0.1808(16) 1 D U . 2
F4A F 0.4508(11) 0.4353(7) 0.2854(6) 0.0627(6) Uani 0.1808(16) 1 D U . 2
C13A C 0.7357(14) 0.3604(10) 0.6571(8) 0.0242(7) Uani 0.273(4) 1 D U . 2
F2A F 0.5903(7) 0.3301(5) 0.6358(4) 0.0448(6) Uani 0.273(4) 1 D U . 2
F3A F 0.761(2) 0.4248(10) 0.7231(10) 0.0292(7) Uani 0.273(4) 1 D U . 2
F1A F 0.8211(10) 0.2878(4) 0.6916(5) 0.0562(7) Uani 0.273(4) 1 D U . 2

loop_
_atom_site_aniso_label
_atom_site_aniso_U_11
_atom_site_aniso_U_22
_atom_site_aniso_U_33
_atom_site_aniso_U_12
_atom_site_aniso_U_13
_atom_site_aniso_U_23
Co1 0.01191(11) 0.01136(10) 0.01131(10) 0.00014(9) 0.00362(8) 0.00100(8)
Cl1 0.0421(2) 0.02679(18) 0.0401(2) -0.01086(16) 0.01323(18) 0.00619(16)
O1 0.0148(4) 0.0164(4) 0.0130(4) -0.0005(3) 0.0043(3) 0.0021(3)
O2 0.0154(4) 0.0195(4) 0.0125(4) -0.0008(3) 0.0033(3) -0.0004(3)
N1 0.0165(5) 0.0125(5) 0.0137(5) 0.0024(4) 0.0057(4) 0.0004(4)
C3 0.0170(6) 0.0141(6) 0.0185(6) 0.0008(5) 0.0092(5) -0.0001(5)
C14 0.0182(6) 0.0206(6) 0.0151(6) -0.0055(5) 0.0075(5) -0.0024(5)
C2 0.0248(6) 0.0149(6) 0.0168(6) 0.0015(5) 0.0114(5) -0.0008(5)
C10 0.0219(7) 0.0176(6) 0.0204(6) -0.0009(5) 0.0055(5) 0.0003(5)
C4 0.0253(7) 0.0183(6) 0.0173(6) 0.0085(5) 0.0105(5) 0.0043(5)
C1 0.0227(6) 0.0144(6) 0.0141(5) 0.0017(5) 0.0080(5) 0.0014(5)
C7 0.0172(6) 0.0146(6) 0.0181(6) 0.0031(5) 0.0068(5) -0.0000(5)
C12 0.0191(6) 0.0191(6) 0.0171(6) -0.0010(5) 0.0034(5) -0.0023(5)
C16 0.0154(6) 0.0302(7) 0.0135(5) -0.0033(5) 0.0034(5) -0.0035(5)
C5 0.0241(6) 0.0177(6) 0.0148(5) 0.0071(5) 0.0099(5) 0.0024(5)
C6 0.0234(7) 0.0167(6) 0.0306(7) 0.0045(5) 0.0166(6) 0.0020(5)
C11 0.0226(7) 0.0228(7) 0.0147(6) 0.0009(5) 0.0039(5) 0.0025(5)
C9 0.0254(7) 0.0254(7) 0.0213(6) -0.0067(6) -0.0026(6) 0.0000(6)
C8 0.0252(7) 0.0244(7) 0.0175(6) -0.0024(6) -0.0005(5) 0.0035(5)
C15 0.0194(7) 0.0429(9) 0.0180(6) -0.0125(6) 0.0077(5) -0.0065(6)
C17 0.0170(7) 0.0331(11) 0.0141(7) -0.0022(8) 0.0023(6) -0.0004(8)
F5 0.0565(9) 0.0832(14) 0.0295(8) 0.0330(10) -0.0144(6) -0.0322(9)
F6 0.0274(6) 0.0577(8) 0.0328(6) -0.0095(6) -0.0085(5) 0.0216(6)
F4 0.0210(5) 0.0752(12) 0.0249(6) -0.0215(6) -0.0020(4) 0.0095(7)
C13 0.0220(18) 0.0354(10) 0.0176(11) -0.0139(12) 0.0093(11) -0.0019(8)
F3 0.0317(7) 0.0446(19) 0.0137(11) -0.0135(14) 0.0104(9) 0.0005(10)
F2 0.0215(9) 0.0895(19) 0.0255(6) -0.0206(9) 0.0105(6) -0.0014(10)
F1 0.110(2) 0.0292(7) 0.0444(13) -0.0083(10) 0.0452(13) 0.0096(8)
C17A 0.0170(7) 0.0331(11) 0.0141(7) -0.0022(8) 0.0023(6) -0.0004(8)
F5A 0.0274(6) 0.0577(8) 0.0328(6) -0.0095(6) -0.0085(5) 0.0216(6)
F6A 0.0210(5) 0.0752(12) 0.0249(6) -0.0215(6) -0.0020(4) 0.0095(7)
F4A 0.0565(9) 0.0832(14) 0.0295(8) 0.0330(10) -0.0144(6) -0.0322(9)
C13A 0.0220(18) 0.0354(10) 0.0176(11) -0.0139(12) 0.0093(11) -0.0019(8)
F2A 0.0215(9) 0.0895(19) 0.0255(6) -0.0206(9) 0.0105(6) -0.0014(10)
F3A 0.0317(7) 0.0446(19) 0.0137(11) -0.0135(14) 0.0104(9) 0.0005(10)
F1A 0.110(2) 0.0292(7) 0.0444(13) -0.0083(10) 0.0452(13) 0.0096(8)

loop_
_atom_type_symbol
_atom_type_scat_dispersion_real
_atom_type_scat_dispersion_imag
_atom_type_scat_source
_atom_type_scat_dispersion_source
C 0.00347 0.00161 'NoSpherA2: Chem.Sci. 2021, DOI:10.1039/D0SC05526C' 'Henke, Gullikson and Davis, At. Data and Nucl. Data Tables, 1993, 54, 2'
Cl 0.14873 0.16029 'NoSpherA2: Chem.Sci. 2021, DOI:10.1039/D0SC05526C' 'Henke, Gullikson and Davis, At. Data and Nucl. Data Tables, 1993, 54, 2'
Co 0.35655 0.96576 'NoSpherA2: Chem.Sci. 2021, DOI:10.1039/D0SC05526C' 'Henke, Gullikson and Davis, At. Data and Nucl. Data Tables, 1993, 54, 2'
F 0.01794 0.01033 'NoSpherA2: Chem.Sci. 2021, DOI:10.1039/D0SC05526C' 'Henke, Gullikson and Davis, At. Data and Nucl. Data Tables, 1993, 54, 2'
H 0.00000 0.00000 'NoSpherA2: Chem.Sci. 2021, DOI:10.1039/D0SC05526C' 'Henke, Gullikson and Davis, At. Data and Nucl. Data Tables, 1993, 54, 2'
N 0.00653 0.00323 'NoSpherA2: Chem.Sci. 2021, DOI:10.1039/D0SC05526C' 'Henke, Gullikson and Davis, At. Data and Nucl. Data Tables, 1993, 54, 2'
O 0.01158 0.00611 'NoSpherA2: Chem.Sci. 2021, DOI:10.1039/D0SC05526C' 'Henke, Gullikson and Davis, At. Data and Nucl. Data Tables, 1993, 54, 2'

loop_
_geom_angle_atom_site_label_1
_geom_angle_atom_site_label_2
_geom_angle_atom_site_label_3
_geom_angle
_geom_angle_site_symmetry_1
_geom_angle_site_symmetry_3
_geom_angle_publ_flag
O1 Co1 O1 180.0 3_766 . ?
O2 Co1 O1 90.88(3) 3_766 . ?
O2 Co1 O1 89.12(3) 3_766 3_766 ?
O2 Co1 O1 89.12(3) . . ?
O2 Co1 O1 90.88(3) . 3_766 ?
O2 Co1 O2 180.0 . 3_766 ?
N1 Co1 O1 90.13(4) 3_766 . ?
N1 Co1 O1 90.13(4) . 3_766 ?
N1 Co1 O1 89.87(4) 3_766 3_766 ?
N1 Co1 O1 89.87(4) . . ?
N1 Co1 O2 92.03(4) . 3_766 ?
N1 Co1 O2 87.97(4) . . ?
N1 Co1 O2 87.97(4) 3_766 3_766 ?
N1 Co1 O2 92.03(4) 3_766 . ?
N1 Co1 N1 180.0 3_766 . ?
C14 O1 Co1 124.06(8) . 3_766 ?
C16 O2 Co1 124.22(8) . 3_766 ?
C1 N1 Co1 122.52(8) . . ?
C5 N1 Co1 119.94(8) . . ?
C5 N1 C1 117.52(11) . . ?
C4 C3 C2 117.18(11) . . ?
C6 C3 C2 121.54(11) . . ?
C6 C3 C4 121.27(11) . . ?
C15 C14 O1 129.12(12) . . ?
C13 C14 O1 116.01(16) . . ?
C13 C14 C15 114.86(17) . . ?
C13A C14 O1 106.2(4) . . ?
C13A C14 C15 124.4(5) . . ?
C13A C14 C13 11.1(5) . . ?
H2 C2 C3 121.4(8) . . ?
C1 C2 C3 119.61(11) . . ?
C1 C2 H2 119.0(8) . . ?
C11 C10 Cl1 119.68(10) . . ?
C9 C10 Cl1 119.07(11) . . ?
C9 C10 C11 121.25(12) . . ?
H4 C4 C3 120.0(8) . . ?
C5 C4 C3 119.72(12) . . ?
C5 C4 H4 120.3(8) . . ?
C2 C1 N1 122.95(11) . . ?
H1 C1 N1 116.0(8) . . ?
H1 C1 C2 121.0(8) . . ?
C6 C7 C12 121.41(12) . . ?
C8 C7 C12 118.59(12) . . ?
C8 C7 C6 119.97(12) . . ?
H12 C12 C7 119.6(8) . . ?
C11 C12 C7 121.25(12) . . ?
C11 C12 H12 119.2(8) . . ?
C15 C16 O2 128.95(12) . . ?
C17 C16 O2 112.13(12) . . ?
C17 C16 C15 118.87(12) . . ?
C17A C16 O2 120.7(4) . . ?
C17A C16 C15 107.9(3) . . ?
C17A C16 C17 21.7(3) . . ?
C4 C5 N1 123.00(11) . . ?
H5 C5 N1 116.5(8) . . ?
H5 C5 C4 120.5(8) . . ?
C7 C6 C3 112.13(11) . . ?
H6a C6 C3 109.1(8) . . ?
H6a C6 C7 109.9(8) . . ?
H6b C6 C3 109.8(8) . . ?
H6b C6 C7 111.0(8) . . ?
H6b C6 H6a 104.7(11) . . ?
C12 C11 C10 118.76(12) . . ?
H11 C11 C10 121.4(8) . . ?
H11 C11 C12 119.9(8) . . ?
H9 C9 C10 118.9(9) . . ?
C8 C9 C10 119.09(12) . . ?
C8 C9 H9 122.0(8) . . ?
C9 C8 C7 121.06(12) . . ?
H8 C8 C7 119.0(8) . . ?
H8 C8 C9 119.9(8) . . ?
C16 C15 C14 122.21(12) . . ?
H15 C15 C14 118.1(8) . . ?
H15 C15 C16 119.6(8) . . ?
F5 C17 C16 109.42(15) . . ?
F6 C17 C16 111.45(15) . . ?
F6 C17 F5 106.90(17) . . ?
F4 C17 C16 113.52(15) . . ?
F4 C17 F5 109.4(2) . . ?
F4 C17 F6 105.92(17) . . ?
F3 C13 C14 112.4(4) . . ?
F2 C13 C14 114.4(2) . . ?
F2 C13 F3 106.4(4) . . ?
F1 C13 C14 108.8(3) . . ?
F1 C13 F3 106.1(3) . . ?
F1 C13 F2 108.4(3) . . ?
F5A C17A C16 123.7(7) . . ?
F6A C17A C16 110.4(7) . . ?
F6A C17A F5A 107.4(8) . . ?
F4A C17A C16 104.1(7) . . ?
F4A C17A F5A 105.5(8) . . ?
F4A C17A F6A 103.8(9) . . ?
F2A C13A C14 110.1(7) . . ?
F3A C13A C14 106.7(10) . . ?
F3A C13A F2A 110.0(13) . . ?
F1A C13A C14 114.8(9) . . ?
F1A C13A F2A 104.9(9) . . ?
F1A C13A F3A 110.3(11) . . ?

loop_
_geom_bond_atom_site_label_1
_geom_bond_atom_site_label_2
_geom_bond_distance
_geom_bond_site_symmetry_2
_geom_bond_publ_flag
Co1 O1 2.0619(8) 3_766 ?
Co1 O1 2.0619(8) . ?
Co1 O2 2.0607(8) . ?
Co1 O2 2.0607(8) 3_766 ?
Co1 N1 2.1373(10) . ?
Co1 N1 2.1373(10) 3_766 ?
Cl1 C10 1.7370(14) . ?
O1 C14 1.2479(15) . ?
O2 C16 1.2380(15) . ?
N1 C1 1.3393(15) . ?
N1 C5 1.3439(15) . ?
C3 C2 1.3938(17) . ?
C3 C4 1.3929(17) . ?
C3 C6 1.5105(17) . ?
C14 C15 1.3988(18) . ?
C14 C13 1.540(4) . ?
C14 C13A 1.555(10) . ?
C2 H2 1.071(11) . ?
C2 C1 1.3889(17) . ?
C10 C11 1.3862(18) . ?
C10 C9 1.3865(18) . ?
C4 H4 1.082(12) . ?
C4 C5 1.3835(17) . ?
C1 H1 1.079(11) . ?
C7 C12 1.3923(17) . ?
C7 C6 1.5102(18) . ?
C7 C8 1.3924(18) . ?
C12 H12 1.082(12) . ?
C12 C11 1.3933(19) . ?
C16 C15 1.4014(18) . ?
C16 C17 1.554(2) . ?
C16 C17A 1.556(8) . ?
C5 H5 1.080(11) . ?
C6 H6a 1.101(12) . ?
C6 H6b 1.085(12) . ?
C11 H11 1.083(12) . ?
C9 H9 1.077(12) . ?
C9 C8 1.390(2) . ?
C8 H8 1.070(12) . ?
C15 H15 1.065(12) . ?
C17 F5 1.323(2) . ?
C17 F6 1.322(2) . ?
C17 F4 1.323(2) . ?
C13 F3 1.342(5) . ?
C13 F2 1.330(4) . ?
C13 F1 1.329(5) . ?
C17A F5A 1.286(10) . ?
C17A F6A 1.268(11) . ?
C17A F4A 1.304(11) . ?
C13A F2A 1.338(12) . ?
C13A F3A 1.295(16) . ?
C13A F1A 1.309(13) . ?

loop_
_geom_torsion_atom_site_label_1
_geom_torsion_atom_site_label_2
_geom_torsion_atom_site_label_3
_geom_torsion_atom_site_label_4
_geom_torsion
_geom_torsion_site_symmetry_1
_geom_torsion_site_symmetry_2
_geom_torsion_site_symmetry_3
_geom_torsion_site_symmetry_4
_geom_torsion_publ_flag
Co1 O1 C14 C15 5.31(12) . . . . ?
Co1 O1 C14 C15 5.31(12) 3_766 . . . ?
Co1 O1 C14 C13 -174.8(2) . . . . ?
Co1 O1 C14 C13 -174.8(2) 3_766 . . . ?
Co1 O1 C14 C13A 179.7(6) . . . . ?
Co1 O1 C14 C13A 179.7(6) 3_766 . . . ?
Co1 O2 C16 C15 -11.59(13) 3_766 . . . ?
Co1 O2 C16 C15 -11.59(13) . . . . ?
Co1 O2 C16 C17 165.80(12) 3_766 . . . ?
Co1 O2 C16 C17 165.80(12) . . . . ?
Co1 O2 C16 C17A -171.9(4) 3_766 . . . ?
Co1 O2 C16 C17A -171.9(4) . . . . ?
Co1 N1 C1 C2 -177.64(9) 3_766 . . . ?
Co1 N1 C1 C2 -177.64(9) . . . . ?
Co1 N1 C5 C4 178.13(10) 3_766 . . . ?
Co1 N1 C5 C4 178.13(10) . . . . ?
Cl1 C10 C11 C12 179.21(10) . . . . ?
Cl1 C10 C9 C8 -179.16(11) . . . . ?
O1 C14 C15 C16 5.58(18) . . . . ?
O1 C14 C13 F3 31.2(3) . . . . ?
O1 C14 C13 F2 152.7(3) . . . . ?
O1 C14 C13 F1 -86.01(19) . . . . ?
O1 C14 C13A F2A 177.6(7) . . . . ?
O1 C14 C13A F3A 58.2(10) . . . . ?
O1 C14 C13A F1A -64.3(5) . . . . ?
O2 C16 C15 C14 -1.98(18) . . . . ?
O2 C16 C17 F5 64.48(17) . . . . ?
O2 C16 C17 F6 -53.54(14) . . . . ?
O2 C16 C17 F4 -173.04(16) . . . . ?
O2 C16 C17A F5A 117.6(5) . . . . ?
O2 C16 C17A F6A -11.5(5) . . . . ?
O2 C16 C17A F4A -122.4(7) . . . . ?
N1 C1 C2 C3 -0.40(15) . . . . ?
N1 C5 C4 C3 -0.50(16) . . . . ?
C3 C6 C7 C12 100.69(12) . . . . ?
C3 C6 C7 C8 -77.46(13) . . . . ?
C14 C15 C16 C17 -179.22(15) . . . . ?
C14 C15 C16 C17A 160.3(4) . . . . ?
C10 C11 C12 C7 -0.20(15) . . . . ?
C10 C9 C8 C7 0.10(17) . . . . ?

loop_
_restr_distance_atom_site_label_1
_restr_distance_atom_site_label_2
_restr_distance_site_symmetry_2
_restr_distance_target
_restr_distance_target_weight_param
_restr_distance_diff
C2 H2 1 1.0830 0.0200 0.0123
C4 H4 1 1.0830 0.0200 0.0015
C1 H1 1 1.0830 0.0200 0.0043
C12 H12 1 1.0830 0.0200 0.0014
C5 H5 1 1.0830 0.0200 0.0026
C6 H6a 1 1.0920 0.0200 -0.0086
C6 H6b 1 1.0920 0.0200 0.0072
C11 H11 1 1.0830 0.0200 0.0003
C9 H9 1 1.0830 0.0200 0.0064
C8 H8 1 1.0830 0.0200 0.0134
C15 H15 1 1.0830 0.0200 0.0182

loop_
_restr_equal_distance_atom_site_label_1
_restr_equal_distance_atom_site_label_2
_restr_equal_distance_site_symmetry_2
_restr_equal_distance_class_id
C14 C13 1 2
C14 C13A 1 2
C16 C17 1 2
C16 C17A 1 2
C17 F5 1 1
C17 F6 1 1
C17 F4 1 1
C13 F3 1 1
C13 F2 1 1
C13 F1 1 1
C17A F5A 1 1
C17A F6A 1 1
C17A F4A 1 1
C13A F2A 1 1
C13A F3A 1 1
C13A F1A 1 1

loop_
_restr_equal_distance_class_class_id
_restr_equal_distance_class_target_weight_param
_restr_equal_distance_class_average
_restr_equal_distance_class_esd
_restr_equal_distance_class_diff_max
1 0.0200 1.3140 0.0214 0.0463
2 0.0100 1.5514 0.0065 0.0113

loop_
_restr_rigu_atom_site_label_1
_restr_rigu_atom_site_label_2
_restr_rigu_target_weight_param
_restr_rigu_u13_diff
_restr_rigu_u23_diff
_restr_rigu_u33_diff
C17 F4 0.004000 0.013594 -0.006476 -0.000265
C13 F3 0.004000 0.001774 -0.006969 -0.001546
C13 F2 0.004000 0.010348 0.002314 -0.000468
C13 F1 0.004000 -0.020156 -0.004334 0.003460
F3 F2 0.004000 -0.010801 0.006646 0.003465
F3 F1 0.004000 0.020501 0.015730 -0.000878
F2 F1 0.004000 0.042286 -0.061759 -0.016093
